data_8105099
loop_
_publ_author_name
'Pang, Haixia'
'Xie, Zhucan'
'Zhang, Hong'
'Xu, Baoming'
'Gan, Hongyu'

_publ_section_title
;
 Crystal structure of
 tetraqua-bis(4-(hydroxymethyl)benzoato-\kO)cobalt(II), C16H22O10Co
;
_journal_issue 2
_journal_name_full 'Zeitschrift f\"ur Kristallographie - New Crystal Structures'
_journal_page_first 331
_journal_page_last 333
_journal_paper_doi 10.1515/ncrs-2019-0652
_journal_volume 235
_journal_year 2020
_chemical_formula_sum 'C16 H22 Co O10'
_chemical_formula_weight 433.26
_space_group_crystal_system monoclinic
_space_group_IT_number 14
_space_group_name_Hall '-P 2ybc'
_space_group_name_H-M_alt 'P 1 21/c 1'
_atom_sites_solution_hydrogens mixed
_audit_creation_method SHELXL-2014/7
_cell_angle_alpha 90
_cell_angle_beta 122.122(3)
_cell_angle_gamma 90
_cell_formula_units_Z 4
_cell_length_a 9.811(2)
_cell_length_b 15.530(3)
_cell_length_c 13.639(3)
_cell_measurement_reflns_used 8046
_cell_measurement_temperature 297(2)
_cell_measurement_theta_max 26.48
_cell_measurement_theta_min 2.50
_cell_volume 1760.0(6)
_computing_cell_refinement 'Bruker SAINT'
_computing_data_collection 'Bruker APEX2 [1]'
_computing_data_reduction 'Bruker SAINT'
_computing_molecular_graphics 'Bruker SHELXTL'
_computing_publication_material 'Bruker SHELXTL'
_computing_structure_refinement 'SHELXL-2014/7 (Sheldrick, 2014) [3]'
_computing_structure_solution 'SHELXS-97 (Sheldrick, 2008) [2]'
_diffrn_ambient_temperature 297(2)
_diffrn_measured_fraction_theta_full 0.999
_diffrn_measured_fraction_theta_max 0.993
_diffrn_measurement_device_type 'Bruker APEX-II CCD'
_diffrn_measurement_method '\f and \w scans'
_diffrn_radiation_type MoK\a
_diffrn_radiation_wavelength 0.71073
_diffrn_reflns_av_R_equivalents 0.0241
_diffrn_reflns_av_unetI/netI 0.0212
_diffrn_reflns_Laue_measured_fraction_full 0.999
_diffrn_reflns_Laue_measured_fraction_max 0.993
_diffrn_reflns_limit_h_max 12
_diffrn_reflns_limit_h_min -12
_diffrn_reflns_limit_k_max 19
_diffrn_reflns_limit_k_min -19
_diffrn_reflns_limit_l_max 14
_diffrn_reflns_limit_l_min -17
_diffrn_reflns_number 13698
_diffrn_reflns_point_group_measured_fraction_full 0.999
_diffrn_reflns_point_group_measured_fraction_max 0.993
_diffrn_reflns_theta_full 25.242
_diffrn_reflns_theta_max 26.506
_diffrn_reflns_theta_min 2.197
_exptl_absorpt_coefficient_mu 1.030
_exptl_absorpt_correction_type none
_exptl_crystal_colour colorless
_exptl_crystal_density_diffrn 1.635
_exptl_crystal_description block
_exptl_crystal_F_000 900
_exptl_crystal_size_max 0.120
_exptl_crystal_size_mid 0.100
_exptl_crystal_size_min 0.100
_refine_diff_density_max 0.332
_refine_diff_density_min -0.343
_refine_diff_density_rms 0.051
_refine_ls_extinction_coef 0.0316(14)
_refine_ls_extinction_expression Fc^*^=kFc[1+0.001xFc^2^\l^3^/sin(2\q)]^-1/4^
_refine_ls_extinction_method 'SHELXL-2014/7 (Sheldrick 2014'
_refine_ls_goodness_of_fit_ref 1.082
_refine_ls_hydrogen_treatment mixed
_refine_ls_matrix_type full
_refine_ls_number_parameters 275
_refine_ls_number_reflns 3630
_refine_ls_number_restraints 13
_refine_ls_restrained_S_all 1.322
_refine_ls_R_factor_all 0.0287
_refine_ls_R_factor_gt 0.0243
_refine_ls_shift/su_max 0.000
_refine_ls_shift/su_mean 0.000
_refine_ls_structure_factor_coef Fsqd
_refine_ls_weighting_details 'w=1/[\s^2^(Fo^2^)+(0.0436P)^2^+0.5973P] where P=(Fo^2^+2Fc^2^)/3'
_refine_ls_weighting_scheme calc
_refine_ls_wR_factor_gt 0.0763
_refine_ls_wR_factor_ref 0.0821
_reflns_Friedel_coverage 0.000
_reflns_Friedel_fraction_full .
_reflns_Friedel_fraction_max .
_reflns_number_gt 3147
_reflns_number_total 3630
_reflns_threshold_expression 'I > 2\s(I)'
_cod_data_source_file suppl_ncrs-2019-0652_suppl.cif
_cod_data_source_block mo_170410f_0m
_cod_original_sg_symbol_H-M 'P 21/c'
_cod_database_code 8105099
_shelx_shelxl_version_number 2014/7
_shelx_space_group_comment
; 
The symmetry employed for this shelxl refinement is uniquely defined 
by the following loop, which should always be used as a source of 
symmetry information in preference to the above space-group names. 
They are only intended as comments. 
;
_shelx_estimated_absorpt_t_min 0.886
_shelx_estimated_absorpt_t_max 0.904

loop_
_space_group_symop_operation_xyz
'x, y, z'
'-x, y+1/2, -z+1/2'
'-x, -y, -z'
'x, -y-1/2, z-1/2'

loop_
_atom_site_label
_atom_site_type_symbol
_atom_site_fract_x
_atom_site_fract_y
_atom_site_fract_z
_atom_site_U_iso_or_equiv
_atom_site_adp_type
_atom_site_occupancy
_atom_site_site_symmetry_order
_atom_site_calc_flag
_atom_site_refinement_flags_posn
_atom_site_refinement_flags_adp
_atom_site_refinement_flags_occupancy
_atom_site_disorder_assembly
_atom_site_disorder_group
Co1 Co 0.5000 1.0000 0.0000 0.01817(11) Uani 1 2 d S . P . .
O1 O 0.64030(14) 0.81942(7) 0.15867(9) 0.0337(3) Uani 1 1 d . . . . .
O2 O 0.49999(12) 0.93834(7) 0.13528(8) 0.0263(2) Uani 1 1 d . . . . .
O3 O 0.87911(15) 0.80479(7) 0.74794(9) 0.0369(3) Uani 1 1 d D . . . .
H3A H 0.826(2) 0.7601(9) 0.7288(17) 0.055 Uiso 1 1 d D U . . .
O4 O 0.56340(12) 0.88314(6) -0.04615(8) 0.0241(2) Uani 1 1 d D . . . .
H4A H 0.585(2) 0.8522(10) 0.0100(10) 0.036 Uiso 1 1 d D U . . .
H4B H 0.5001(19) 0.8584(11) -0.1071(10) 0.036 Uiso 1 1 d D U . . .
O5 O 0.25526(12) 0.97162(8) -0.10987(9) 0.0257(2) Uani 1 1 d D . . . .
H5A H 0.221(2) 0.9309(9) -0.0903(17) 0.039 Uiso 1 1 d D U . . .
H5B H 0.196(2) 1.0121(9) -0.1184(19) 0.039 Uiso 1 1 d D U . . .
C9 C 0.62874(16) 0.87075(9) 0.31850(11) 0.0217(3) Uani 1 1 d . . . . .
C10 C 0.70424(18) 0.79877(9) 0.38683(12) 0.0263(3) Uani 1 1 d . . . . .
H10 H 0.7204 0.7503 0.3542 0.032 Uiso 1 1 calc R U . . .
C11 C 0.75581(17) 0.79852(10) 0.50356(11) 0.0273(3) Uani 1 1 d . . . . .
H11 H 0.8067 0.7501 0.5485 0.033 Uiso 1 1 calc R U . . .
C12 C 0.73178(18) 0.87002(9) 0.55331(12) 0.0261(3) Uani 1 1 d . . . . .
C13 C 0.65422(18) 0.94148(9) 0.48438(12) 0.0291(3) Uani 1 1 d . . . . .
H13 H 0.6365 0.9896 0.5168 0.035 Uiso 1 1 calc R U . . .
C14 C 0.60319(17) 0.94206(9) 0.36874(12) 0.0268(3) Uani 1 1 d . . . . .
H14 H 0.5513 0.9904 0.3239 0.032 Uiso 1 1 calc R U . . .
C15 C 0.58610(16) 0.87520(9) 0.19539(11) 0.0215(3) Uani 1 1 d . . . . .
C16 C 0.7845(2) 0.87454(11) 0.67937(13) 0.0396(4) Uani 1 1 d . . . . .
H16A H 0.8452 0.9273 0.7120 0.048 Uiso 1 1 calc R U . . .
H16B H 0.6893 0.8780 0.6839 0.048 Uiso 1 1 calc R U . . .
Co2 Co 0.0000 1.0000 0.0000 0.01894(11) Uani 1 2 d S . P . .
O6 O 0.20139(14) 0.84480(7) 0.18122(9) 0.0340(3) Uani 1 1 d . . . . .
O7 O 0.00257(12) 0.93662(7) 0.13624(8) 0.0254(2) Uani 1 1 d . . . . .
O8 O 0.35407(14) 0.80992(7) 0.74756(9) 0.0344(3) Uani 1 1 d . . . . .
H8A H 0.3380 0.7512 0.7408 0.052 Uiso 1 1 d DR U . . .
O9 O 0.07394(13) 0.88217(7) -0.04228(9) 0.0261(2) Uani 1 1 d D . . . .
H9A H 0.116(2) 0.8560(11) 0.0198(10) 0.040 Uiso 1 1 d D U . . .
H9B H 0.017(2) 0.8502(10) -0.0971(11) 0.039 Uiso 1 1 d D U . . .
O10 O -0.24270(12) 0.96813(7) -0.10997(9) 0.0253(2) Uani 1 1 d D . . . .
H10A H -0.282(2) 0.9312(10) -0.0888(17) 0.038 Uiso 1 1 d D U . . .
H10B H -0.300(2) 1.0108(9) -0.1268(19) 0.038 Uiso 1 1 d D U . . .
C1 C 0.13634(17) 0.87290(9) 0.32336(11) 0.0225(3) Uani 1 1 d . . . . .
C2 C 0.27268(18) 0.83125(9) 0.41126(12) 0.0292(3) Uani 1 1 d . . . . .
H2 H 0.3465 0.8078 0.3957 0.035 Uiso 1 1 calc R U . . .
C3 C 0.2997(2) 0.82429(10) 0.52167(13) 0.0313(3) Uani 1 1 d . . . . .
H3 H 0.3917 0.7966 0.5795 0.038 Uiso 1 1 calc R U . . .
C4 C 0.19044(18) 0.85846(9) 0.54631(12) 0.0262(3) Uani 1 1 d . . . . .
C5 C 0.05240(18) 0.89816(10) 0.45795(12) 0.0288(3) Uani 1 1 d . . . . .
H5 H -0.0233 0.9197 0.4728 0.035 Uiso 1 1 calc R U . . .
C6 C 0.02630(17) 0.90594(10) 0.34837(12) 0.0276(3) Uani 1 1 d . . . . .
H6 H -0.0659 0.9336 0.2906 0.033 Uiso 1 1 calc R U . . .
C7 C 0.11252(16) 0.88439(9) 0.20573(11) 0.0218(3) Uani 1 1 d . . . . .
C8 C 0.2183(2) 0.85791(11) 0.66624(12) 0.0344(4) Uani 1 1 d . . . . .
H8C H 0.2312 0.9168 0.6934 0.041 Uiso 1 1 calc R U . . .
H8B H 0.1237 0.8344 0.6620 0.041 Uiso 1 1 calc DR U . . .

loop_
_atom_site_aniso_label
_atom_site_aniso_U_11
_atom_site_aniso_U_22
_atom_site_aniso_U_33
_atom_site_aniso_U_23
_atom_site_aniso_U_13
_atom_site_aniso_U_12
Co1 0.01902(16) 0.02157(17) 0.01463(16) 0.00264(8) 0.00943(12) 0.00331(9)
O1 0.0473(7) 0.0314(6) 0.0208(5) 0.0047(4) 0.0171(5) 0.0137(5)
O2 0.0295(5) 0.0317(5) 0.0217(5) 0.0102(4) 0.0163(4) 0.0098(4)
O3 0.0482(7) 0.0330(6) 0.0186(5) 0.0007(4) 0.0105(5) -0.0124(5)
O4 0.0292(5) 0.0227(5) 0.0190(5) 0.0000(4) 0.0117(4) 0.0021(4)
O5 0.0213(5) 0.0330(6) 0.0225(5) 0.0014(4) 0.0116(4) 0.0024(4)
C9 0.0220(6) 0.0237(7) 0.0180(6) 0.0014(5) 0.0098(5) -0.0023(5)
C10 0.0347(8) 0.0222(7) 0.0224(7) 0.0002(5) 0.0154(6) 0.0004(6)
C11 0.0348(8) 0.0243(8) 0.0208(7) 0.0046(5) 0.0135(7) 0.0007(5)
C12 0.0295(7) 0.0295(7) 0.0181(7) -0.0025(5) 0.0119(6) -0.0061(6)
C13 0.0353(8) 0.0266(7) 0.0246(7) -0.0042(5) 0.0153(6) 0.0001(6)
C14 0.0292(7) 0.0244(7) 0.0232(7) 0.0024(5) 0.0113(6) 0.0025(5)
C15 0.0224(6) 0.0230(6) 0.0184(6) 0.0025(5) 0.0104(5) 0.0002(5)
C16 0.0579(11) 0.0362(9) 0.0199(7) -0.0016(6) 0.0174(7) -0.0003(8)
Co2 0.01886(16) 0.02377(17) 0.01464(16) 0.00246(9) 0.00922(12) 0.00315(9)
O6 0.0428(6) 0.0383(6) 0.0242(5) 0.0090(4) 0.0199(5) 0.0178(5)
O7 0.0261(5) 0.0321(5) 0.0194(5) 0.0086(4) 0.0130(4) 0.0078(4)
O8 0.0442(7) 0.0306(6) 0.0166(5) 0.0016(4) 0.0081(5) -0.0073(5)
O9 0.0311(6) 0.0255(5) 0.0187(5) 0.0006(4) 0.0112(4) 0.0027(4)
O10 0.0215(5) 0.0316(6) 0.0227(5) 0.0011(4) 0.0117(4) 0.0025(4)
C1 0.0266(7) 0.0213(6) 0.0175(6) 0.0013(5) 0.0103(6) -0.0012(5)
C2 0.0337(8) 0.0307(7) 0.0214(7) 0.0029(6) 0.0135(6) 0.0085(6)
C3 0.0359(8) 0.0336(8) 0.0189(7) 0.0058(6) 0.0108(6) 0.0094(7)
C4 0.0351(8) 0.0243(7) 0.0176(7) -0.0001(5) 0.0130(6) -0.0036(6)
C5 0.0291(7) 0.0352(8) 0.0246(7) 0.0017(6) 0.0160(6) 0.0010(6)
C6 0.0248(7) 0.0349(8) 0.0209(7) 0.0056(6) 0.0107(6) 0.0030(6)
C7 0.0245(7) 0.0219(6) 0.0180(6) 0.0017(5) 0.0107(5) 0.0003(5)
C8 0.0440(9) 0.0389(9) 0.0202(7) 0.0026(6) 0.0171(7) 0.0010(7)

loop_
_atom_type_symbol
_atom_type_description
_atom_type_scat_dispersion_real
_atom_type_scat_dispersion_imag
_atom_type_scat_source
C C 0.0033 0.0016 'International Tables Vol C Tables 4.2.6.8 and 6.1.1.4'
H H 0.0000 0.0000 'International Tables Vol C Tables 4.2.6.8 and 6.1.1.4'
Co Co 0.3494 0.9721 'International Tables Vol C Tables 4.2.6.8 and 6.1.1.4'
O O 0.0106 0.0060 'International Tables Vol C Tables 4.2.6.8 and 6.1.1.4'

loop_
_geom_angle_atom_site_label_1
_geom_angle_atom_site_label_2
_geom_angle_atom_site_label_3
_geom_angle
_geom_angle_site_symmetry_1
_geom_angle_site_symmetry_3
O2 Co1 O2 180.0 . 3_675
O2 Co1 O5 89.83(4) . .
O2 Co1 O5 90.17(4) 3_675 .
O2 Co1 O5 90.17(4) . 3_675
O2 Co1 O5 89.83(4) 3_675 3_675
O5 Co1 O5 180.0 . 3_675
O2 Co1 O4 89.56(4) . 3_675
O2 Co1 O4 90.44(4) 3_675 3_675
O5 Co1 O4 89.24(4) . 3_675
O5 Co1 O4 90.76(4) 3_675 3_675
O2 Co1 O4 90.44(4) . .
O2 Co1 O4 89.56(4) 3_675 .
O5 Co1 O4 90.76(4) . .
O5 Co1 O4 89.24(4) 3_675 .
O4 Co1 O4 180.00(3) 3_675 .
C15 O2 Co1 127.96(9) . .
C16 O3 H3A 110.8(15) . .
Co1 O4 H4A 101.3(13) . .
Co1 O4 H4B 121.2(13) . .
H4A O4 H4B 110.4(16) . .
Co1 O5 H5A 116.1(14) . .
Co1 O5 H5B 113.4(15) . .
H5A O5 H5B 104.6(16) . .
C10 C9 C14 118.72(12) . .
C10 C9 C15 121.28(12) . .
C14 C9 C15 119.84(12) . .
C9 C10 C11 120.62(13) . .
C9 C10 H10 119.7 . .
C11 C10 H10 119.7 . .
C12 C11 C10 120.36(13) . .
C12 C11 H11 119.8 . .
C10 C11 H11 119.8 . .
C11 C12 C13 118.88(13) . .
C11 C12 C16 123.39(13) . .
C13 C12 C16 117.73(13) . .
C14 C13 C12 120.94(13) . .
C14 C13 H13 119.5 . .
C12 C13 H13 119.5 . .
C13 C14 C9 120.45(13) . .
C13 C14 H14 119.8 . .
C9 C14 H14 119.8 . .
O1 C15 O2 123.68(12) . .
O1 C15 C9 119.40(12) . .
O2 C15 C9 116.88(12) . .
O3 C16 C12 115.17(13) . .
O3 C16 H16A 108.5 . .
C12 C16 H16A 108.5 . .
O3 C16 H16B 108.5 . .
C12 C16 H16B 108.5 . .
H16A C16 H16B 107.5 . .
O10 Co2 O10 180.0 . 3_575
O10 Co2 O7 90.17(4) . 3_575
O10 Co2 O7 89.83(4) 3_575 3_575
O10 Co2 O7 89.83(4) . .
O10 Co2 O7 90.17(4) 3_575 .
O7 Co2 O7 180.0 3_575 .
O10 Co2 O9 91.38(4) . .
O10 Co2 O9 88.62(4) 3_575 .
O7 Co2 O9 90.50(4) 3_575 .
O7 Co2 O9 89.50(4) . .
O10 Co2 O9 88.62(4) . 3_575
O10 Co2 O9 91.38(4) 3_575 3_575
O7 Co2 O9 89.50(4) 3_575 3_575
O7 Co2 O9 90.50(4) . 3_575
O9 Co2 O9 180.0 . 3_575
C7 O7 Co2 124.37(9) . .
C8 O8 H8A 113.8 . .
Co2 O9 H9A 101.6(13) . .
Co2 O9 H9B 126.4(14) . .
H9A O9 H9B 111.4(16) . .
Co2 O10 H10A 118.6(14) . .
Co2 O10 H10B 111.0(16) . .
H10A O10 H10B 107(2) . .
C6 C1 C2 118.39(13) . .
C6 C1 C7 121.13(12) . .
C2 C1 C7 120.45(13) . .
C3 C2 C1 120.82(14) . .
C3 C2 H2 119.6 . .
C1 C2 H2 119.6 . .
C2 C3 C4 120.42(14) . .
C2 C3 H3 119.8 . .
C4 C3 H3 119.8 . .
C3 C4 C5 118.80(13) . .
C3 C4 C8 122.83(13) . .
C5 C4 C8 118.31(14) . .
C6 C5 C4 120.78(14) . .
C6 C5 H5 119.6 . .
C4 C5 H5 119.6 . .
C5 C6 C1 120.76(13) . .
C5 C6 H6 119.6 . .
C1 C6 H6 119.6 . .
O6 C7 O7 123.24(12) . .
O6 C7 C1 119.50(12) . .
O7 C7 C1 117.24(12) . .
O8 C8 C4 114.02(13) . .
O8 C8 H8C 108.7 . .
C4 C8 H8C 108.7 . .
O8 C8 H8B 108.7 . .
C4 C8 H8B 108.7 . .
H8C C8 H8B 107.6 . .

loop_
_geom_bond_atom_site_label_1
_geom_bond_atom_site_label_2
_geom_bond_distance
_geom_bond_site_symmetry_2
Co1 O2 2.0789(10) .
Co1 O2 2.0789(10) 3_675
Co1 O5 2.0926(11) .
Co1 O5 2.0926(11) 3_675
Co1 O4 2.1195(10) 3_675
Co1 O4 2.1196(10) .
O1 C15 1.2518(17) .
O2 C15 1.2692(17) .
O3 C16 1.410(2) .
O3 H3A 0.823(9) .
O4 H4A 0.830(9) .
O4 H4B 0.822(9) .
O5 H5A 0.826(9) .
O5 H5B 0.821(9) .
C9 C10 1.3902(19) .
C9 C14 1.393(2) .
C9 C15 1.5007(18) .
C10 C11 1.3908(19) .
C10 H10 0.9300 .
C11 C12 1.385(2) .
C11 H11 0.9300 .
C12 C13 1.391(2) .
C12 C16 1.511(2) .
C13 C14 1.378(2) .
C13 H13 0.9300 .
C14 H14 0.9300 .
C16 H16A 0.9700 .
C16 H16B 0.9700 .
Co2 O10 2.0896(11) .
Co2 O10 2.0896(11) 3_575
Co2 O7 2.0911(10) 3_575
Co2 O7 2.0911(10) .
Co2 O9 2.1569(11) .
Co2 O9 2.1570(11) 3_575
O6 C7 1.2490(18) .
O7 C7 1.2777(17) .
O8 C8 1.4100(19) .
O8 H8A 0.9214 .
O9 H9A 0.825(9) .
O9 H9B 0.821(9) .
O10 H10A 0.821(9) .
O10 H10B 0.817(9) .
C1 C6 1.392(2) .
C1 C2 1.3926(19) .
C1 C7 1.5039(18) .
C2 C3 1.387(2) .
C2 H2 0.9300 .
C3 C4 1.388(2) .
C3 H3 0.9300 .
C4 C5 1.390(2) .
C4 C8 1.5082(19) .
C5 C6 1.3810(19) .
C5 H5 0.9300 .
C6 H6 0.9300 .
C8 H8C 0.9700 .
C8 H8B 0.9700 .

loop_
_geom_hbond_atom_site_label_D
_geom_hbond_atom_site_label_H
_geom_hbond_atom_site_label_A
_geom_hbond_distance_DH
_geom_hbond_distance_HA
_geom_hbond_distance_DA
_geom_hbond_angle_DHA
_geom_hbond_site_symmetry_A
O10 H10B O2 0.817(9) 2.064(15) 2.7703(15) 145(2) 3_575
O10 H10A O4 0.821(9) 2.038(12) 2.8071(16) 155.9(19) 1_455
O9 H9B O3 0.821(9) 1.937(10) 2.7328(15) 163.0(18) 1_454
O9 H9A O6 0.825(9) 1.903(11) 2.6719(15) 154.7(18) .
O8 H8A O6 0.92 1.88 2.7193(16) 151.0 4_576
O5 H5B O7 0.821(9) 1.996(13) 2.7553(15) 153.5(19) 3_575
O5 H5A O9 0.826(9) 2.021(13) 2.7728(16) 151.2(18) .
O4 H4B O8 0.822(9) 1.878(9) 2.6986(15) 175.5(18) 1_554
O4 H4A O1 0.830(9) 1.871(10) 2.6666(15) 160.3(18) .
O3 H3A O1 0.823(9) 1.976(11) 2.7675(16) 161(2) 4_576
O10 H10B O2 0.817(9) 2.064(15) 2.7703(15) 145(2) 3_575
O10 H10A O4 0.821(9) 2.038(12) 2.8071(16) 155.9(19) 1_455
O9 H9B O3 0.821(9) 1.937(10) 2.7328(15) 163.0(18) 1_454
O9 H9A O6 0.825(9) 1.903(11) 2.6719(15) 154.7(18) .
O8 H8A O6 0.92 1.88 2.7193(16) 151.0 4_576
O5 H5B O7 0.821(9) 1.996(13) 2.7553(15) 153.5(19) 3_575
O5 H5A O9 0.826(9) 2.021(13) 2.7728(16) 151.2(18) .
O4 H4B O8 0.822(9) 1.878(9) 2.6986(15) 175.5(18) 1_554
O4 H4A O1 0.830(9) 1.871(10) 2.6666(15) 160.3(18) .
O3 H3A O1 0.823(9) 1.976(11) 2.7675(16) 161(2) 4_576
O3 H3A O1 0.823(9) 1.976(11) 2.7675(16) 161(2) 4_576
O4 H4A O1 0.830(9) 1.871(10) 2.6666(15) 160.3(18) .
O4 H4B O8 0.822(9) 1.878(9) 2.6986(15) 175.5(18) 1_554
O5 H5A O9 0.826(9) 2.021(13) 2.7728(16) 151.2(18) .
O5 H5B O7 0.821(9) 1.996(13) 2.7553(15) 153.5(19) 3_575
O8 H8A O6 0.92 1.88 2.7193(16) 151.0 4_576
O9 H9A O6 0.825(9) 1.903(11) 2.6719(15) 154.7(18) .
O9 H9B O3 0.821(9) 1.937(10) 2.7328(15) 163.0(18) 1_454
O10 H10A O4 0.821(9) 2.038(12) 2.8071(16) 155.9(19) 1_455
O10 H10B O2 0.817(9) 2.064(15) 2.7703(15) 145(2) 3_575
O3 H3A O1 0.823(9) 1.976(11) 2.7675(16) 161(2) 4_576
O4 H4A O1 0.830(9) 1.871(10) 2.6666(15) 160.3(18) .
O4 H4B O8 0.822(9) 1.878(9) 2.6986(15) 175.5(18) 1_554
O5 H5A O9 0.826(9) 2.021(13) 2.7728(16) 151.2(18) .
O5 H5B O7 0.821(9) 1.996(13) 2.7553(15) 153.5(19) 3_575
O8 H8A O6 0.92 1.88 2.7193(16) 151.0 4_576
O9 H9A O6 0.825(9) 1.903(11) 2.6719(15) 154.7(18) .
O9 H9B O3 0.821(9) 1.937(10) 2.7328(15) 163.0(18) 1_454
O10 H10A O4 0.821(9) 2.038(12) 2.8071(16) 155.9(19) 1_455
O10 H10B O2 0.817(9) 2.064(15) 2.7703(15) 145(2) 3_575

loop_
_geom_torsion_atom_site_label_1
_geom_torsion_atom_site_label_2
_geom_torsion_atom_site_label_3
_geom_torsion_atom_site_label_4
_geom_torsion
_geom_torsion_site_symmetry_1
_geom_torsion_site_symmetry_2
_geom_torsion_site_symmetry_3
_geom_torsion_site_symmetry_4
C14 C9 C10 C11 -1.1(2) . . . .
C15 C9 C10 C11 174.29(13) . . . .
C9 C10 C11 C12 0.4(2) . . . .
C10 C11 C12 C13 0.5(2) . . . .
C10 C11 C12 C16 -179.97(15) . . . .
C11 C12 C13 C14 -0.6(2) . . . .
C16 C12 C13 C14 179.82(14) . . . .
C12 C13 C14 C9 -0.1(2) . . . .
C10 C9 C14 C13 1.0(2) . . . .
C15 C9 C14 C13 -174.47(13) . . . .
Co1 O2 C15 O1 -28.2(2) . . . .
Co1 O2 C15 C9 149.29(9) . . . .
C10 C9 C15 O1 -10.9(2) . . . .
C14 C9 C15 O1 164.49(14) . . . .
C10 C9 C15 O2 171.49(13) . . . .
C14 C9 C15 O2 -13.15(19) . . . .
C11 C12 C16 O3 7.8(2) . . . .
C13 C12 C16 O3 -172.71(14) . . . .
C6 C1 C2 C3 -1.2(2) . . . .
C7 C1 C2 C3 176.64(14) . . . .
C1 C2 C3 C4 0.4(2) . . . .
C2 C3 C4 C5 1.2(2) . . . .
C2 C3 C4 C8 -176.00(15) . . . .
C3 C4 C5 C6 -2.0(2) . . . .
C8 C4 C5 C6 175.40(14) . . . .
C4 C5 C6 C1 1.1(2) . . . .
C2 C1 C6 C5 0.5(2) . . . .
C7 C1 C6 C5 -177.35(13) . . . .
Co2 O7 C7 O6 -23.05(19) . . . .
Co2 O7 C7 C1 155.37(9) . . . .
C6 C1 C7 O6 -170.81(14) . . . .
C2 C1 C7 O6 11.4(2) . . . .
C6 C1 C7 O7 10.71(19) . . . .
C2 C1 C7 O7 -167.07(13) . . . .
C3 C4 C8 O8 -7.9(2) . . . .
C5 C4 C8 O8 174.88(13) . . . .
